data_2234760
loop_
_publ_author_name
'Karimian, Ramin'
'Hosseini-Monfared, Hassan'
'Bikas, Rahman'
'Arslan, N. Burcu'
'Kazak, Canan'
'Koroglu, Ahmet'

_publ_section_title
;
 (<i>E</i>,<i>E</i>)-<i>N</i>'-{4-[(2-Benzoylhydrazin-1-ylidene)methyl]benzylidene}benzohydrazide
;
_journal_coeditor_code QM2059
_journal_issue 5
_journal_name_full 'Acta Crystallographica Section E'
_journal_page_first o1433
_journal_paper_doi 10.1107/S1600536812014687
_journal_volume 68
_journal_year 2012
_chemical_formula_iupac 'C22 H18 N4 O2'
_chemical_formula_moiety 'C22 H18 N4 O2'
_chemical_formula_sum 'C22 H18 N4 O2'
_chemical_formula_weight 370.40
_chemical_name_systematic
;
(<i>E</i>,<i>E</i>)-<i>N</i>'-{4-[(2-Benzoylhydrazin-1-
ylidene)methyl]benzylidene}benzohydrazide
;
_space_group_IT_number 15
_symmetry_cell_setting monoclinic
_symmetry_space_group_name_Hall '-C 2yc'
_symmetry_space_group_name_H-M 'C 1 2/c 1'
_atom_sites_solution_hydrogens geom
_atom_sites_solution_primary direct
_atom_sites_solution_secondary difmap
_audit_creation_method SHELXL-97
_cell_angle_alpha 90.00
_cell_angle_beta 112.408(7)
_cell_angle_gamma 90.00
_cell_formula_units_Z 4
_cell_length_a 30.569(3)
_cell_length_b 5.1845(3)
_cell_length_c 12.5191(11)
_cell_measurement_reflns_used 8004
_cell_measurement_temperature 293(2)
_cell_measurement_theta_max 27.51
_cell_measurement_theta_min 1.44
_cell_volume 1834.3(3)
_computing_cell_refinement 'X-AREA (Stoe & Cie, 2002)'
_computing_data_collection 'X-AREA (Stoe & Cie, 2002)'
_computing_data_reduction 'X-RED32 (Stoe & Cie, 2002)'
_computing_molecular_graphics 'ORTEP-3 for Windows (Farrugia, 1997)'
_computing_publication_material 'WinGX (Farrugia, 1999) and PLATON (Spek, 2009)'
_computing_structure_refinement 'SHELXL97 (Sheldrick, 2008)'
_computing_structure_solution 'SHELXS97 (Sheldrick, 2008)'
_diffrn_ambient_temperature 293(2)
_diffrn_detector_area_resol_mean 6.67
_diffrn_measured_fraction_theta_full 1.000
_diffrn_measured_fraction_theta_max 1.000
_diffrn_measurement_device '2-circle goniometer'
_diffrn_measurement_device_type 'Stoe IPDS 2'
_diffrn_measurement_method 'rotation method'
_diffrn_radiation_monochromator 'plane graphite'
_diffrn_radiation_source 'fine-focus sealed tube'
_diffrn_radiation_type 'Mo K\a'
_diffrn_radiation_wavelength 0.71073
_diffrn_reflns_av_R_equivalents 0.1045
_diffrn_reflns_av_sigmaI/netI 0.0736
_diffrn_reflns_limit_h_max 38
_diffrn_reflns_limit_h_min -38
_diffrn_reflns_limit_k_max 6
_diffrn_reflns_limit_k_min -6
_diffrn_reflns_limit_l_max 15
_diffrn_reflns_limit_l_min -15
_diffrn_reflns_number 13265
_diffrn_reflns_theta_full 26.50
_diffrn_reflns_theta_max 26.50
_diffrn_reflns_theta_min 1.44
_exptl_absorpt_coefficient_mu 0.089
_exptl_absorpt_correction_T_max 0.9923
_exptl_absorpt_correction_T_min 0.9760
_exptl_absorpt_correction_type integration
_exptl_absorpt_process_details '(X-RED32; Stoe & Cie, 2002)'
_exptl_crystal_colour colorless
_exptl_crystal_density_diffrn 1.341
_exptl_crystal_density_method 'not measured'
_exptl_crystal_description prism
_exptl_crystal_F_000 776
_exptl_crystal_size_max 0.420
_exptl_crystal_size_mid 0.218
_exptl_crystal_size_min 0.075
_refine_diff_density_max 0.106
_refine_diff_density_min -0.141
_refine_ls_extinction_method none
_refine_ls_goodness_of_fit_ref 0.935
_refine_ls_hydrogen_treatment refall
_refine_ls_matrix_type full
_refine_ls_number_parameters 163
_refine_ls_number_reflns 1905
_refine_ls_number_restraints 0
_refine_ls_restrained_S_all 0.935
_refine_ls_R_factor_all 0.1305
_refine_ls_R_factor_gt 0.0510
_refine_ls_shift/su_max 0.001
_refine_ls_shift/su_mean 0.000
_refine_ls_structure_factor_coef Fsqd
_refine_ls_weighting_details 'calc w=1/[\s^2^(Fo^2^)+(0.0207P)^2^+0.0000P] where P=(Fo^2^+2Fc^2^)/3'
_refine_ls_weighting_scheme calc
_refine_ls_wR_factor_gt 0.0636
_refine_ls_wR_factor_ref 0.0779
_reflns_number_gt 965
_reflns_number_total 1905
_reflns_threshold_expression I>2sigma(I)
_cod_data_source_file qm2059.cif
_cod_data_source_block I
_cod_original_sg_symbol_H-M 'C 2/c'
_cod_database_code 2234760
_cod_database_fobs_code 2234760

loop_
_symmetry_equiv_pos_as_xyz
'x, y, z'
'-x, y, -z+1/2'
'x+1/2, y+1/2, z'
'-x+1/2, y+1/2, -z+1/2'
'-x, -y, -z'
'x, -y, z-1/2'
'-x+1/2, -y+1/2, -z'
'x+1/2, -y+1/2, z-1/2'

loop_
_atom_site_type_symbol
_atom_site_label
_atom_site_fract_x
_atom_site_fract_y
_atom_site_fract_z
_atom_site_U_iso_or_equiv
_atom_site_adp_type
_atom_site_calc_flag
_atom_site_occupancy
_atom_site_symmetry_multiplicity
C C1 0.84753(7) 0.1985(4) 0.32678(19) 0.0454(6) Uani d 1 1
C C2 0.84744(9) 0.3457(5) 0.4191(2) 0.0562(7) Uani d 1 1
C C3 0.81956(9) 0.2794(6) 0.4790(2) 0.0658(8) Uani d 1 1
C C4 0.79059(10) 0.0693(6) 0.4454(3) 0.0695(8) Uani d 1 1
C C5 0.78956(10) -0.0782(5) 0.3532(3) 0.0711(8) Uani d 1 1
C C6 0.81817(8) -0.0140(5) 0.2948(2) 0.0582(7) Uani d 1 1
C C7 0.87799(7) 0.2804(4) 0.26408(19) 0.0475(6) Uani d 1 1
C C8 0.94196(8) -0.0556(5) 0.1321(2) 0.0502(6) Uani d 1 1
C C10 0.96656(9) 0.1846(5) -0.0081(2) 0.0558(7) Uani d 1 1
C C11 1.00525(9) -0.2099(5) 0.0707(2) 0.0553(7) Uani d 1 1
C C12 0.97114(7) -0.0250(4) 0.06315(18) 0.0458(6) Uani d 1 1
N N1 0.89465(7) 0.0866(4) 0.21865(17) 0.0543(6) Uani d 1 1
N N2 0.92141(7) 0.1407(3) 0.15428(16) 0.0516(5) Uani d 1 1
O O1 0.88701(6) 0.5082(3) 0.25515(14) 0.0650(5) Uani d 1 1
H H1 0.8912(7) -0.074(4) 0.2351(18) 0.055(7) Uiso d 1 1
H H2 0.9404(6) -0.232(4) 0.1624(16) 0.052(6) Uiso d 1 1
H H3 0.8174(7) -0.118(4) 0.2312(19) 0.058(7) Uiso d 1 1
H H4 0.9424(8) 0.305(4) -0.0167(18) 0.065(7) Uiso d 1 1
H H5 1.0094(7) -0.343(4) 0.1209(18) 0.056(7) Uiso d 1 1
H H6 0.8219(8) 0.387(4) 0.546(2) 0.078(8) Uiso d 1 1
H H7 0.8670(7) 0.499(4) 0.4386(17) 0.068(7) Uiso d 1 1
H H8 0.7688(9) -0.228(5) 0.324(2) 0.101(10) Uiso d 1 1
H H9 0.7717(9) 0.017(5) 0.489(2) 0.096(9) Uiso d 1 1

loop_
_atom_site_aniso_label
_atom_site_aniso_U_11
_atom_site_aniso_U_22
_atom_site_aniso_U_33
_atom_site_aniso_U_12
_atom_site_aniso_U_13
_atom_site_aniso_U_23
C1 0.0450(14) 0.0457(13) 0.0519(16) 0.0066(11) 0.0255(13) 0.0039(12)
C2 0.0568(16) 0.0572(16) 0.0627(18) -0.0026(13) 0.0319(15) -0.0062(13)
C3 0.0676(17) 0.0798(19) 0.0621(19) 0.0055(16) 0.0385(17) -0.0027(16)
C4 0.0691(19) 0.0738(19) 0.084(2) 0.0066(15) 0.0495(18) 0.0112(17)
C5 0.0715(19) 0.0601(17) 0.099(2) -0.0068(15) 0.0518(19) -0.0044(17)
C6 0.0618(15) 0.0521(14) 0.0735(19) -0.0023(13) 0.0401(15) -0.0111(15)
C7 0.0477(13) 0.0479(14) 0.0513(16) 0.0053(12) 0.0239(12) 0.0012(12)
C8 0.0532(15) 0.0486(16) 0.0569(16) 0.0007(12) 0.0301(13) -0.0008(12)
C10 0.0580(16) 0.0553(15) 0.0662(18) 0.0137(13) 0.0375(15) 0.0052(13)
C11 0.0655(16) 0.0507(14) 0.0605(18) 0.0083(13) 0.0362(15) 0.0045(13)
C12 0.0454(14) 0.0483(13) 0.0504(15) -0.0004(12) 0.0259(12) -0.0059(12)
N1 0.0648(14) 0.0476(12) 0.0704(15) 0.0036(11) 0.0481(13) 0.0054(11)
N2 0.0531(12) 0.0537(12) 0.0599(13) 0.0006(9) 0.0349(11) -0.0002(10)
O1 0.0857(12) 0.0445(9) 0.0850(13) -0.0003(9) 0.0552(10) 0.0020(9)

loop_
_atom_type_symbol
_atom_type_description
_atom_type_scat_dispersion_real
_atom_type_scat_dispersion_imag
_atom_type_scat_source
C C 0.0033 0.0016 'International Tables Vol C Tables 4.2.6.8 and 6.1.1.4'
H H 0.0000 0.0000 'International Tables Vol C Tables 4.2.6.8 and 6.1.1.4'
N N 0.0061 0.0033 'International Tables Vol C Tables 4.2.6.8 and 6.1.1.4'
O O 0.0106 0.0060 'International Tables Vol C Tables 4.2.6.8 and 6.1.1.4'

loop_
_geom_angle_atom_site_label_1
_geom_angle_atom_site_label_2
_geom_angle_atom_site_label_3
_geom_angle_site_symmetry_1
_geom_angle
C6 C1 C2 . 118.3(2)
C6 C1 C7 . 122.8(2)
C2 C1 C7 . 118.9(2)
C3 C2 C1 . 121.0(3)
C3 C2 H7 . 121.3(13)
C1 C2 H7 . 117.7(13)
C4 C3 C2 . 119.6(3)
C4 C3 H6 . 122.6(14)
C2 C3 H6 . 117.8(14)
C3 C4 C5 . 120.5(3)
C3 C4 H9 . 120.0(15)
C5 C4 H9 . 119.4(15)
C4 C5 C6 . 119.7(3)
C4 C5 H8 . 124.0(17)
C6 C5 H8 . 116.3(17)
C5 C6 C1 . 120.8(3)
C5 C6 H3 . 119.3(13)
C1 C6 H3 . 119.9(13)
O1 C7 N1 . 123.0(2)
O1 C7 C1 . 121.95(19)
N1 C7 C1 . 115.0(2)
N2 C8 C12 . 120.0(2)
N2 C8 H2 . 123.2(11)
C12 C8 H2 . 116.7(11)
C11 C10 C12 5_755 120.8(2)
C11 C10 H4 5_755 120.5(13)
C12 C10 H4 . 118.5(13)
C10 C11 C12 5_755 120.8(2)
C10 C11 H5 5_755 120.9(13)
C12 C11 H5 . 118.2(13)
C10 C12 C11 . 118.4(2)
C10 C12 C8 . 122.1(2)
C11 C12 C8 . 119.5(2)
C7 N1 N2 . 120.0(2)
C7 N1 H1 . 120.9(14)
N2 N1 H1 . 118.9(14)
C8 N2 N1 . 114.51(19)

loop_
_geom_bond_atom_site_label_1
_geom_bond_atom_site_label_2
_geom_bond_site_symmetry_2
_geom_bond_distance
C1 C6 . 1.381(3)
C1 C2 . 1.386(3)
C1 C7 . 1.490(3)
C2 C3 . 1.377(3)
C2 H7 . 0.97(2)
C3 C4 . 1.365(4)
C3 H6 . 0.99(2)
C4 C5 . 1.374(3)
C4 H9 . 0.98(3)
C5 C6 . 1.378(3)
C5 H8 . 0.98(3)
C6 H3 . 0.95(2)
C7 O1 . 1.228(2)
C7 N1 . 1.346(3)
C8 N2 . 1.281(3)
C8 C12 . 1.467(3)
C8 H2 . 1.00(2)
C10 C11 5_755 1.375(3)
C10 C12 . 1.379(3)
C10 H4 . 0.94(2)
C11 C10 5_755 1.375(3)
C11 C12 . 1.392(3)
C11 H5 . 0.91(2)
N1 N2 . 1.378(2)
N1 H1 . 0.87(2)

loop_
_geom_hbond_atom_site_label_D
_geom_hbond_atom_site_label_H
_geom_hbond_atom_site_label_A
_geom_hbond_site_symmetry_A
_geom_hbond_distance_DH
_geom_hbond_distance_HA
_geom_hbond_distance_DA
_geom_hbond_angle_DHA
_geom_hbond_publ_flag
N1 H1 O1 1_545 0.87(2) 2.19(2) 3.056(3) 171(2) y

loop_
_geom_torsion_atom_site_label_1
_geom_torsion_atom_site_label_2
_geom_torsion_atom_site_label_3
_geom_torsion_atom_site_label_4
_geom_torsion_site_symmetry_1
_geom_torsion
C6 C1 C2 C3 . 1.3(4)
C7 C1 C2 C3 . 179.4(2)
C1 C2 C3 C4 . -1.7(4)
C2 C3 C4 C5 . 0.9(4)
C3 C4 C5 C6 . 0.3(4)
C4 C5 C6 C1 . -0.7(4)
C2 C1 C6 C5 . -0.1(4)
C7 C1 C6 C5 . -178.1(2)
C6 C1 C7 O1 . 147.0(2)
C2 C1 C7 O1 . -30.9(3)
C6 C1 C7 N1 . -33.0(3)
C2 C1 C7 N1 . 149.0(2)
C11 C10 C12 C11 5_755 0.4(4)
C11 C10 C12 C8 5_755 179.2(2)
C10 C11 C12 C10 5_755 -0.4(4)
C10 C11 C12 C8 5_755 -179.3(2)
N2 C8 C12 C10 . -20.1(3)
N2 C8 C12 C11 . 158.7(2)
O1 C7 N1 N2 . -3.0(3)
C1 C7 N1 N2 . 177.04(19)
C12 C8 N2 N1 . 179.3(2)
C7 N1 N2 C8 . 168.7(2)
